data_7030541
loop_
_publ_author_name
'Zhang, Congying'
'Luo, Feng'
'Cheng, Bin'
'Li, Bin'
'Song, Haibin'
'Xu, Shansheng'
'Wang, Baiquan'

_publ_section_title
;
 Reactions of indenyl-functionalized imidazolium salts and
 N-heterocyclic carbenes with Ru3(CO)12
;
_journal_coden_ASTM DTARAF
_journal_issue 35
_journal_name_full 'Dalton Transactions'
_journal_page_first 7230
_journal_page_last 7235
_journal_paper_doi 10.1039/b906933j
_journal_year 2009
_chemical_formula_moiety 'C28.25 H31.5 Br Cl2.5 N2 O Ru'
_chemical_formula_sum 'C28.25 H31.5 Br Cl2.5 N2 O Ru'
_chemical_formula_weight 684.66
_space_group_IT_number 14
_symmetry_cell_setting monoclinic
_symmetry_space_group_name_Hall '-P 2yn'
_symmetry_space_group_name_H-M 'P 1 21/n 1'
_atom_sites_solution_hydrogens geom
_atom_sites_solution_primary direct
_atom_sites_solution_secondary difmap
_audit_creation_method SHELXL-97
_cell_angle_alpha 90.00
_cell_angle_beta 96.283(2)
_cell_angle_gamma 90.00
_cell_formula_units_Z 8
_cell_length_a 11.291(3)
_cell_length_b 27.990(7)
_cell_length_c 18.336(4)
_cell_measurement_reflns_used 11455
_cell_measurement_temperature 113(2)
_cell_measurement_theta_max 27.9
_cell_measurement_theta_min 1.5
_cell_volume 5760(2)
_computing_cell_refinement CrystalClear
_computing_data_collection CrystalClear
_computing_data_reduction CrystalClear
_computing_publication_material 'CrystalStructure 3.7.0'
_computing_structure_refinement 'SHELXL-97 (Sheldrick, 1997)'
_computing_structure_solution 'SHELXS-97 (Sheldrick, 1990)'
_diffrn_ambient_temperature 113(2)
_diffrn_detector_area_resol_mean 7.31
_diffrn_measured_fraction_theta_full 0.999
_diffrn_measured_fraction_theta_max 0.999
_diffrn_measurement_device_type 'Rigaku Saturn'
_diffrn_measurement_method \w
_diffrn_radiation_monochromator confocal
_diffrn_radiation_source 'rotating anode'
_diffrn_radiation_type MoK\a
_diffrn_radiation_wavelength 0.71070
_diffrn_reflns_av_R_equivalents 0.0676
_diffrn_reflns_av_sigmaI/netI 0.0620
_diffrn_reflns_limit_h_max 14
_diffrn_reflns_limit_h_min -14
_diffrn_reflns_limit_k_max 35
_diffrn_reflns_limit_k_min -36
_diffrn_reflns_limit_l_max 24
_diffrn_reflns_limit_l_min -24
_diffrn_reflns_number 53987
_diffrn_reflns_theta_full 27.88
_diffrn_reflns_theta_max 27.88
_diffrn_reflns_theta_min 1.33
_exptl_absorpt_coefficient_mu 2.188
_exptl_absorpt_correction_T_max 0.9176
_exptl_absorpt_correction_T_min 0.8109
_exptl_absorpt_correction_type multi-scan
_exptl_absorpt_process_details 'Jacobson, R. (1998) Private communication'
_exptl_crystal_colour yellow
_exptl_crystal_density_diffrn 1.579
_exptl_crystal_density_method 'not measured'
_exptl_crystal_description block
_exptl_crystal_F_000 2756
_exptl_crystal_size_max 0.10
_exptl_crystal_size_mid 0.08
_exptl_crystal_size_min 0.04
_refine_diff_density_max 1.292
_refine_diff_density_min -0.755
_refine_diff_density_rms 0.120
_refine_ls_extinction_coef 0.00081(7)
_refine_ls_extinction_expression Fc^*^=kFc[1+0.001xFc^2^\l^3^/sin(2\q)]^-1/4^
_refine_ls_extinction_method SHELXL
_refine_ls_goodness_of_fit_ref 1.082
_refine_ls_hydrogen_treatment constr
_refine_ls_matrix_type full
_refine_ls_number_parameters 695
_refine_ls_number_reflns 13739
_refine_ls_number_restraints 84
_refine_ls_restrained_S_all 1.089
_refine_ls_R_factor_all 0.0668
_refine_ls_R_factor_gt 0.0509
_refine_ls_shift/su_max 0.002
_refine_ls_shift/su_mean 0.000
_refine_ls_structure_factor_coef Fsqd
_refine_ls_weighting_details 'calc w=1/[\s^2^(Fo^2^)+(0.0433P)^2^+7.0649P] where P=(Fo^2^+2Fc^2^)/3'
_refine_ls_weighting_scheme calc
_refine_ls_wR_factor_gt 0.1058
_refine_ls_wR_factor_ref 0.1129
_reflns_number_gt 11338
_reflns_number_total 13739
_reflns_threshold_expression >2sigma(I)
_cod_duplicate_entry 7001973
_cod_data_source_file b906933j.txt
_cod_data_source_block 726840
_cod_database_code 7030541

loop_
_symmetry_equiv_pos_as_xyz
'x, y, z'
'-x+1/2, y+1/2, -z+1/2'
'-x, -y, -z'
'x-1/2, -y-1/2, z-1/2'

loop_
_atom_site_label
_atom_site_type_symbol
_atom_site_fract_x
_atom_site_fract_y
_atom_site_fract_z
_atom_site_U_iso_or_equiv
_atom_site_adp_type
_atom_site_occupancy
_atom_site_symmetry_multiplicity
_atom_site_calc_flag
_atom_site_refinement_flags
_atom_site_disorder_group
Ru1 Ru 0.26058(3) 0.514661(11) 0.317720(16) 0.01657(8) Uani 1 1 d . .
Ru2 Ru 0.16973(3) 0.764736(11) 0.815878(16) 0.01820(9) Uani 1 1 d . .
Br1 Br 0.24245(3) 0.450262(14) 0.41449(2) 0.02031(10) Uani 1 1 d . .
Br2 Br 0.05063(4) 0.837269(15) 0.76743(2) 0.02738(11) Uani 1 1 d . .
O1 O 0.2095(3) 0.44613(13) 0.19187(19) 0.0458(9) Uani 1 1 d . .
O2 O -0.0262(3) 0.69359(12) 0.77358(17) 0.0359(8) Uani 1 1 d . .
N1 N 0.5030(3) 0.52706(11) 0.39618(16) 0.0164(6) Uani 1 1 d . .
N2 N 0.5234(3) 0.48767(11) 0.29777(17) 0.0185(7) Uani 1 1 d . .
N3 N 0.1759(3) 0.82105(11) 0.95310(17) 0.0189(7) Uani 1 1 d . .
N4 N 0.0441(3) 0.76623(11) 0.95904(17) 0.0173(7) Uani 1 1 d . .
C1 C 0.2327(4) 0.47117(16) 0.2416(2) 0.0268(9) Uani 1 1 d . .
C2 C 0.0965(4) 0.56354(15) 0.3170(2) 0.0255(9) Uani 1 1 d . .
C3 C -0.0215(4) 0.54599(17) 0.3192(3) 0.0379(12) Uani 1 1 d . .
H3 H -0.0704 0.5383 0.2753 0.045 Uiso 1 1 calc R .
C4 C -0.0627(4) 0.54049(19) 0.3859(3) 0.0471(14) Uani 1 1 d . .
H4 H -0.1415 0.5290 0.3877 0.057 Uiso 1 1 calc R .
C5 C 0.0073(4) 0.55127(17) 0.4523(3) 0.0410(13) Uani 1 1 d . .
H5 H -0.0259 0.5479 0.4975 0.049 Uiso 1 1 calc R .
C6 C 0.1217(4) 0.56646(15) 0.4528(3) 0.0275(9) Uani 1 1 d . .
H6 H 0.1692 0.5725 0.4979 0.033 Uiso 1 1 calc R .
C7 C 0.1696(3) 0.57324(13) 0.3847(2) 0.0195(8) Uani 1 1 d . .
C8 C 0.2850(3) 0.58782(13) 0.3688(2) 0.0186(8) Uani 1 1 d . .
C9 C 0.2812(4) 0.58993(14) 0.2905(2) 0.0236(9) Uani 1 1 d . .
H9 H 0.3442 0.6005 0.2642 0.028 Uiso 1 1 calc R .
C10 C 0.1679(4) 0.57372(15) 0.2586(2) 0.0276(9) Uani 1 1 d . .
H10 H 0.1436 0.5702 0.2076 0.033 Uiso 1 1 calc R .
C11 C 0.3902(3) 0.59901(14) 0.4240(2) 0.0217(8) Uani 1 1 d . .
H11A H 0.3631 0.6177 0.4648 0.026 Uiso 1 1 calc R .
H11B H 0.4480 0.6187 0.4004 0.026 Uiso 1 1 calc R .
C12 C 0.4512(3) 0.55343(14) 0.4542(2) 0.0201(8) Uani 1 1 d . .
H12A H 0.5149 0.5617 0.4937 0.024 Uiso 1 1 calc R .
H12B H 0.3925 0.5329 0.4756 0.024 Uiso 1 1 calc R .
C13 C 0.6237(3) 0.52149(14) 0.3936(2) 0.0223(8) Uani 1 1 d . .
H13 H 0.6856 0.5328 0.4286 0.027 Uiso 1 1 calc R .
C14 C 0.6373(3) 0.49701(15) 0.3321(2) 0.0234(9) Uani 1 1 d . .
H14 H 0.7105 0.4878 0.3152 0.028 Uiso 1 1 calc R .
C15 C 0.4393(3) 0.50675(13) 0.3365(2) 0.0163(7) Uani 1 1 d . .
C16 C 0.5063(3) 0.46377(14) 0.2276(2) 0.0181(8) Uani 1 1 d . .
C17 C 0.5194(4) 0.49025(15) 0.1650(2) 0.0239(9) Uani 1 1 d . .
C18 C 0.5179(4) 0.46521(16) 0.0989(2) 0.0288(10) Uani 1 1 d . .
H18 H 0.5290 0.4821 0.0552 0.035 Uiso 1 1 calc R .
C19 C 0.5008(4) 0.41670(16) 0.0960(2) 0.0292(10) Uani 1 1 d . .
H19 H 0.4997 0.4004 0.0505 0.035 Uiso 1 1 calc R .
C20 C 0.4851(3) 0.39118(15) 0.1592(2) 0.0224(8) Uani 1 1 d . .
H20 H 0.4734 0.3576 0.1564 0.027 Uiso 1 1 calc R .
C21 C 0.4864(3) 0.41432(14) 0.2268(2) 0.0187(8) Uani 1 1 d . .
C22 C 0.4649(4) 0.38730(14) 0.2961(2) 0.0229(9) Uani 1 1 d . .
H22 H 0.4152 0.4082 0.3249 0.028 Uiso 1 1 calc R .
C23 C 0.5826(4) 0.37775(16) 0.3443(2) 0.0297(10) Uani 1 1 d . .
H23A H 0.6353 0.3587 0.3166 0.045 Uiso 1 1 calc R .
H23B H 0.5664 0.3602 0.3883 0.045 Uiso 1 1 calc R .
H23C H 0.6212 0.4082 0.3585 0.045 Uiso 1 1 calc R .
C24 C 0.3963(4) 0.34104(16) 0.2796(2) 0.0319(10) Uani 1 1 d . .
H24A H 0.3221 0.3479 0.2484 0.048 Uiso 1 1 calc R .
H24B H 0.3777 0.3266 0.3256 0.048 Uiso 1 1 calc R .
H24C H 0.4450 0.3189 0.2541 0.048 Uiso 1 1 calc R .
C25 C 0.5328(4) 0.54432(15) 0.1660(2) 0.0305(10) Uani 1 1 d . .
H25 H 0.5333 0.5553 0.2180 0.037 Uiso 1 1 calc R .
C26 C 0.4267(5) 0.56792(17) 0.1206(3) 0.0376(11) Uani 1 1 d . .
H26A H 0.4275 0.5595 0.0688 0.056 Uiso 1 1 calc R .
H26B H 0.4323 0.6027 0.1262 0.056 Uiso 1 1 calc R .
H26C H 0.3523 0.5567 0.1378 0.056 Uiso 1 1 calc R .
C27 C 0.6497(5) 0.5605(2) 0.1386(3) 0.0535(15) Uani 1 1 d . .
H27A H 0.7170 0.5463 0.1693 0.080 Uiso 1 1 calc R .
H27B H 0.6554 0.5954 0.1412 0.080 Uiso 1 1 calc R .
H27C H 0.6514 0.5501 0.0876 0.080 Uiso 1 1 calc R .
C28 C 0.0455(4) 0.72219(16) 0.7906(2) 0.0257(9) Uani 1 1 d . .
C29 C 0.3191(4) 0.74958(15) 0.7410(2) 0.0229(9) Uani 1 1 d . .
C30 C 0.3048(4) 0.74712(16) 0.6631(2) 0.0264(9) Uani 1 1 d . .
H30 H 0.2833 0.7178 0.6391 0.032 Uiso 1 1 calc R .
C31 C 0.3221(4) 0.78688(16) 0.6234(2) 0.0293(10) Uani 1 1 d . .
H31 H 0.3152 0.7851 0.5713 0.035 Uiso 1 1 calc R .
C32 C 0.3506(4) 0.83122(17) 0.6591(3) 0.0317(10) Uani 1 1 d . .
H32 H 0.3615 0.8586 0.6299 0.038 Uiso 1 1 calc R .
C33 C 0.3629(4) 0.83586(16) 0.7338(2) 0.0277(9) Uani 1 1 d . .
H33 H 0.3801 0.8660 0.7564 0.033 Uiso 1 1 calc R .
C34 C 0.3493(3) 0.79418(16) 0.7769(2) 0.0247(9) Uani 1 1 d . .
C35 C 0.3573(3) 0.78734(16) 0.8553(2) 0.0244(9) Uani 1 1 d . .
C36 C 0.3395(4) 0.73761(15) 0.8674(2) 0.0252(9) Uani 1 1 d . .
H36 H 0.3459 0.7224 0.9140 0.030 Uiso 1 1 calc R .
C37 C 0.3104(4) 0.71417(16) 0.7985(2) 0.0261(9) Uani 1 1 d . .
H37 H 0.2894 0.6815 0.7915 0.031 Uiso 1 1 calc R .
C38 C 0.3807(4) 0.82491(16) 0.9136(2) 0.0284(9) Uani 1 1 d . .
H38A H 0.4406 0.8477 0.8987 0.034 Uiso 1 1 calc R .
H38B H 0.4147 0.8095 0.9599 0.034 Uiso 1 1 calc R .
C39 C 0.2683(4) 0.85237(15) 0.9276(2) 0.0249(9) Uani 1 1 d . .
H39A H 0.2897 0.8774 0.9649 0.030 Uiso 1 1 calc R .
H39B H 0.2355 0.8684 0.8817 0.030 Uiso 1 1 calc R .
C40 C 0.1317(3) 0.82653(15) 1.0199(2) 0.0223(8) Uani 1 1 d . .
H40 H 0.1547 0.8502 1.0559 0.027 Uiso 1 1 calc R .
C41 C 0.0495(4) 0.79197(14) 1.0243(2) 0.0222(8) Uani 1 1 d . .
H41 H 0.0042 0.7863 1.0641 0.027 Uiso 1 1 calc R .
C42 C 0.1227(3) 0.78404(14) 0.9148(2) 0.0180(8) Uani 1 1 d . .
C43 C -0.0312(3) 0.72448(14) 0.9462(2) 0.0194(8) Uani 1 1 d . .
C44 C -0.1499(3) 0.73090(14) 0.9156(2) 0.0197(8) Uani 1 1 d . .
C45 C -0.2220(4) 0.69023(15) 0.9087(2) 0.0255(9) Uani 1 1 d . .
H45 H -0.3029 0.6933 0.8888 0.031 Uiso 1 1 calc R .
C46 C -0.1785(4) 0.64579(15) 0.9302(2) 0.0280(9) Uani 1 1 d . .
H46 H -0.2290 0.6186 0.9248 0.034 Uiso 1 1 calc R .
C47 C -0.0605(4) 0.64102(15) 0.9598(2) 0.0277(9) Uani 1 1 d . .
H47 H -0.0311 0.6102 0.9742 0.033 Uiso 1 1 calc R .
C48 C 0.0157(4) 0.68002(14) 0.9689(2) 0.0230(8) Uani 1 1 d . .
C49 C 0.1434(4) 0.67379(16) 1.0035(2) 0.0274(9) Uani 1 1 d . .
H49 H 0.1857 0.7050 1.0001 0.033 Uiso 1 1 calc R .
C50 C 0.1468(4) 0.66044(19) 1.0851(3) 0.0395(12) Uani 1 1 d . .
H50A H 0.1077 0.6856 1.1110 0.059 Uiso 1 1 calc R .
H50B H 0.2298 0.6572 1.1065 0.059 Uiso 1 1 calc R .
H50C H 0.1050 0.6301 1.0897 0.059 Uiso 1 1 calc R .
C51 C 0.2091(4) 0.63590(17) 0.9621(3) 0.0394(12) Uani 1 1 d . .
H51A H 0.1700 0.6049 0.9656 0.059 Uiso 1 1 calc R .
H51B H 0.2921 0.6336 0.9840 0.059 Uiso 1 1 calc R .
H51C H 0.2071 0.6451 0.9105 0.059 Uiso 1 1 calc R .
C52 C -0.2022(4) 0.77939(15) 0.8929(2) 0.0232(9) Uani 1 1 d . .
H52 H -0.1349 0.8025 0.8918 0.028 Uiso 1 1 calc R .
C53 C -0.2823(4) 0.79709(16) 0.9502(3) 0.0337(11) Uani 1 1 d . .
H53A H -0.3450 0.7735 0.9553 0.051 Uiso 1 1 calc R .
H53B H -0.3185 0.8277 0.9342 0.051 Uiso 1 1 calc R .
H53C H -0.2341 0.8013 0.9976 0.051 Uiso 1 1 calc R .
C54 C -0.2718(5) 0.77819(18) 0.8163(3) 0.0397(12) Uani 1 1 d . .
H54A H -0.2210 0.7650 0.7811 0.060 Uiso 1 1 calc R .
H54B H -0.2959 0.8107 0.8014 0.060 Uiso 1 1 calc R .
H54C H -0.3427 0.7581 0.8172 0.060 Uiso 1 1 calc R .
C55 C 0.0223(4) 0.59172(19) 0.6997(3) 0.0399(12) Uani 1 1 d . .
H55A H -0.0367 0.6114 0.7225 0.048 Uiso 1 1 calc R .
H55B H -0.0183 0.5624 0.6798 0.048 Uiso 1 1 calc R .
C56 C 0.5054(5) 0.73729(19) 0.1047(3) 0.0434(13) Uani 1 1 d . .
H56A H 0.5627 0.7636 0.1002 0.052 Uiso 1 1 calc R .
H56B H 0.5249 0.7223 0.1534 0.052 Uiso 1 1 calc R .
Cl1 Cl 0.07624(13) 0.62423(6) 0.62734(8) 0.0555(4) Uani 1 1 d . .
Cl2 Cl 0.13947(13) 0.57595(6) 0.76705(8) 0.0560(4) Uani 1 1 d . .
Cl3 Cl 0.52148(12) 0.69464(5) 0.03617(7) 0.0446(3) Uani 1 1 d . .
Cl4 Cl 0.35961(12) 0.76100(6) 0.09887(8) 0.0514(3) Uani 1 1 d . .
Cl5 Cl 1.0164(12) 0.4875(4) -0.0692(7) 0.106(4) Uani 0.216(3) 1 d PDU 1
Cl6 Cl 0.9065(14) 0.5002(6) 0.0611(8) 0.126(3) Uani 0.216(3) 1 d PDU 1
C57 C 0.8877(16) 0.4997(14) -0.0334(9) 0.089(4) Uani 0.216(3) 1 d PDU 1
H57A H 0.8289 0.4763 -0.0504 0.107 Uiso 0.216(3) 1 d PR 1
H57B H 0.8586 0.5305 -0.0503 0.107 Uiso 0.216(3) 1 d PR 1
Cl5' Cl 0.8133(5) 0.50858(18) -0.0172(3) 0.0515(15) Uani 0.284(3) 1 d PDU 2
Cl6' Cl 0.9529(4) 0.54086(18) 0.1102(3) 0.0454(14) Uani 0.284(3) 1 d PDU 2
C57' C 0.9494(19) 0.5035(14) 0.0359(15) 0.119(4) Uani 0.284(3) 1 d PDU 2
H57C H 1.0104 0.5135 0.0066 0.143 Uiso 0.284(3) 1 d PR 2
H57D H 0.9650 0.4710 0.0507 0.143 Uiso 0.284(3) 1 d PRU 2

loop_
_atom_site_aniso_label
_atom_site_aniso_U_11
_atom_site_aniso_U_22
_atom_site_aniso_U_33
_atom_site_aniso_U_23
_atom_site_aniso_U_13
_atom_site_aniso_U_12
Ru1 0.01529(15) 0.01860(17) 0.01532(15) -0.00037(12) -0.00057(11) 0.00039(12)
Ru2 0.01970(16) 0.01987(18) 0.01531(15) -0.00064(12) 0.00312(11) 0.00262(12)
Br1 0.01983(19) 0.0215(2) 0.01968(19) 0.00153(15) 0.00257(14) -0.00081(15)
Br2 0.0290(2) 0.0274(2) 0.0261(2) 0.00371(17) 0.00417(17) 0.00890(18)
O1 0.0321(18) 0.062(2) 0.041(2) -0.0361(18) -0.0058(15) -0.0025(16)
O2 0.0394(19) 0.037(2) 0.0316(17) -0.0116(15) 0.0068(14) -0.0122(15)
N1 0.0136(15) 0.0203(17) 0.0151(15) 0.0004(13) 0.0006(12) -0.0002(13)
N2 0.0175(16) 0.0215(18) 0.0164(15) -0.0022(13) 0.0014(12) 0.0003(13)
N3 0.0208(16) 0.0180(17) 0.0183(16) -0.0022(13) 0.0041(13) -0.0040(13)
N4 0.0175(16) 0.0177(17) 0.0165(15) -0.0004(13) 0.0017(12) -0.0017(13)
C1 0.018(2) 0.033(3) 0.029(2) -0.0026(19) 0.0002(16) 0.0002(17)
C2 0.019(2) 0.020(2) 0.035(2) -0.0037(18) -0.0047(17) 0.0073(16)
C3 0.020(2) 0.034(3) 0.057(3) -0.015(2) -0.008(2) 0.0050(19)
C4 0.014(2) 0.050(3) 0.081(4) -0.021(3) 0.017(2) -0.005(2)
C5 0.034(3) 0.032(3) 0.062(3) -0.008(2) 0.027(2) 0.003(2)
C6 0.029(2) 0.020(2) 0.036(2) -0.0016(18) 0.0108(19) 0.0027(17)
C7 0.0177(19) 0.0123(19) 0.028(2) 0.0005(15) 0.0007(15) 0.0046(15)
C8 0.023(2) 0.0125(19) 0.0200(18) -0.0002(15) 0.0024(15) 0.0021(15)
C9 0.028(2) 0.016(2) 0.026(2) 0.0026(16) 0.0017(17) -0.0010(17)
C10 0.034(2) 0.022(2) 0.025(2) 0.0034(17) -0.0082(18) 0.0038(18)
C11 0.022(2) 0.021(2) 0.0214(19) -0.0049(16) 0.0009(16) -0.0007(16)
C12 0.024(2) 0.023(2) 0.0134(17) -0.0060(15) 0.0032(15) -0.0037(16)
C13 0.0181(19) 0.026(2) 0.023(2) -0.0028(17) 0.0011(15) -0.0035(16)
C14 0.0147(18) 0.033(2) 0.024(2) -0.0020(17) 0.0045(15) 0.0002(16)
C15 0.0179(18) 0.016(2) 0.0152(17) -0.0004(14) 0.0007(14) -0.0010(15)
C16 0.0172(18) 0.023(2) 0.0142(17) -0.0021(15) 0.0007(14) 0.0026(15)
C17 0.027(2) 0.025(2) 0.0198(19) -0.0029(17) 0.0023(16) -0.0011(17)
C18 0.040(3) 0.031(3) 0.0162(19) 0.0018(17) 0.0043(17) -0.001(2)
C19 0.038(2) 0.031(3) 0.020(2) -0.0061(18) 0.0060(18) 0.003(2)
C20 0.025(2) 0.022(2) 0.0207(19) -0.0015(16) 0.0028(16) 0.0014(17)
C21 0.0149(18) 0.024(2) 0.0173(18) 0.0001(15) 0.0017(14) 0.0011(15)
C22 0.031(2) 0.020(2) 0.0181(18) 0.0004(16) 0.0060(16) 0.0019(17)
C23 0.035(2) 0.027(2) 0.027(2) 0.0047(18) 0.0016(18) 0.0053(19)
C24 0.043(3) 0.030(3) 0.024(2) 0.0000(18) 0.0062(19) -0.009(2)
C25 0.046(3) 0.023(2) 0.022(2) -0.0007(17) 0.0036(19) -0.005(2)
C26 0.060(3) 0.026(3) 0.025(2) 0.0058(19) 0.000(2) 0.001(2)
C27 0.059(4) 0.043(3) 0.061(4) -0.002(3) 0.016(3) -0.019(3)
C28 0.027(2) 0.033(3) 0.0180(19) -0.0024(17) 0.0047(16) 0.0070(19)
C29 0.022(2) 0.027(2) 0.0199(19) -0.0014(16) 0.0059(16) 0.0076(17)
C30 0.025(2) 0.031(2) 0.024(2) 0.0013(18) 0.0063(17) 0.0088(18)
C31 0.029(2) 0.036(3) 0.024(2) 0.0023(19) 0.0084(18) 0.0067(19)
C32 0.030(2) 0.032(3) 0.034(2) 0.010(2) 0.0131(19) 0.0050(19)
C33 0.028(2) 0.024(2) 0.033(2) -0.0010(18) 0.0128(18) 0.0005(18)
C34 0.0151(19) 0.035(3) 0.025(2) -0.0005(18) 0.0054(16) 0.0056(17)
C35 0.0124(18) 0.034(3) 0.026(2) -0.0004(18) 0.0009(15) 0.0021(16)
C36 0.022(2) 0.036(3) 0.0179(19) 0.0023(17) 0.0031(16) 0.0091(18)
C37 0.026(2) 0.029(2) 0.023(2) 0.0036(17) 0.0058(17) 0.0130(18)
C38 0.026(2) 0.036(3) 0.023(2) -0.0040(18) 0.0026(17) -0.0063(19)
C39 0.027(2) 0.025(2) 0.024(2) -0.0039(17) 0.0078(17) -0.0068(17)
C40 0.023(2) 0.025(2) 0.0191(19) -0.0032(16) 0.0032(15) 0.0023(17)
C41 0.027(2) 0.022(2) 0.0192(19) -0.0050(16) 0.0070(16) 0.0006(17)
C42 0.0188(19) 0.017(2) 0.0186(18) -0.0015(15) 0.0033(15) 0.0030(15)
C43 0.023(2) 0.020(2) 0.0158(18) -0.0028(15) 0.0062(15) -0.0041(16)
C44 0.023(2) 0.019(2) 0.0176(18) -0.0029(15) 0.0037(15) -0.0006(16)
C45 0.024(2) 0.027(2) 0.026(2) -0.0040(17) 0.0046(17) -0.0024(17)
C46 0.031(2) 0.021(2) 0.031(2) -0.0030(18) -0.0007(18) -0.0076(18)
C47 0.039(2) 0.018(2) 0.027(2) -0.0008(17) 0.0049(19) 0.0019(18)
C48 0.026(2) 0.021(2) 0.0215(19) -0.0014(16) 0.0017(16) 0.0022(17)
C49 0.024(2) 0.027(2) 0.030(2) 0.0044(18) 0.0011(17) 0.0052(18)
C50 0.036(3) 0.050(3) 0.031(2) 0.008(2) -0.002(2) 0.002(2)
C51 0.034(3) 0.030(3) 0.055(3) 0.000(2) 0.009(2) 0.004(2)
C52 0.023(2) 0.022(2) 0.025(2) 0.0007(17) 0.0037(16) -0.0037(17)
C53 0.031(2) 0.022(2) 0.050(3) 0.002(2) 0.014(2) 0.0036(19)
C54 0.048(3) 0.034(3) 0.034(3) 0.003(2) -0.011(2) -0.002(2)
C55 0.027(2) 0.044(3) 0.048(3) -0.014(2) 0.000(2) -0.003(2)
C56 0.046(3) 0.046(3) 0.034(3) 0.003(2) -0.014(2) 0.004(2)
Cl1 0.0510(8) 0.0637(10) 0.0537(8) -0.0121(7) 0.0137(7) -0.0063(7)
Cl2 0.0469(8) 0.0651(10) 0.0536(8) -0.0200(7) -0.0058(6) 0.0056(7)
Cl3 0.0488(7) 0.0467(8) 0.0358(6) 0.0011(6) -0.0064(5) -0.0064(6)
Cl4 0.0393(7) 0.0691(10) 0.0439(7) -0.0036(7) -0.0040(6) -0.0034(6)
Cl5 0.124(6) 0.089(6) 0.096(6) 0.022(5) -0.022(5) -0.041(5)
Cl6 0.140(6) 0.112(5) 0.123(6) -0.002(5) 0.007(5) 0.019(5)
C57 0.102(7) 0.072(7) 0.091(7) 0.010(6) -0.005(6) -0.018(6)
Cl5' 0.064(3) 0.050(3) 0.040(3) -0.006(2) 0.002(2) -0.009(2)
Cl6' 0.030(2) 0.047(3) 0.056(3) 0.005(2) -0.0097(19) -0.0066(19)
C57' 0.129(6) 0.106(6) 0.123(6) 0.005(5) 0.013(5) -0.003(5)

loop_
_atom_type_symbol
_atom_type_description
_atom_type_scat_dispersion_real
_atom_type_scat_dispersion_imag
_atom_type_scat_source
C C 0.0033 0.0016 'International Tables Vol C Tables 4.2.6.8 and 6.1.1.4'
H H 0.0000 0.0000 'International Tables Vol C Tables 4.2.6.8 and 6.1.1.4'
N N 0.0061 0.0033 'International Tables Vol C Tables 4.2.6.8 and 6.1.1.4'
O O 0.0106 0.0060 'International Tables Vol C Tables 4.2.6.8 and 6.1.1.4'
Ru Ru -1.2594 0.8363 'International Tables Vol C Tables 4.2.6.8 and 6.1.1.4'
Br Br -0.2901 2.4595 'International Tables Vol C Tables 4.2.6.8 and 6.1.1.4'
Cl Cl 0.1484 0.1585 'International Tables Vol C Tables 4.2.6.8 and 6.1.1.4'

loop_
_geom_angle_atom_site_label_1
_geom_angle_atom_site_label_2
_geom_angle_atom_site_label_3
_geom_angle
_geom_angle_site_symmetry_1
_geom_angle_site_symmetry_3
C1 Ru1 C15 98.06(16) . .
C1 Ru1 C10 95.21(18) . .
C15 Ru1 C10 125.70(16) . .
C1 Ru1 C9 118.38(18) . .
C15 Ru1 C9 90.88(15) . .
C10 Ru1 C9 38.03(15) . .
C1 Ru1 C8 155.80(17) . .
C15 Ru1 C8 87.40(14) . .
C10 Ru1 C8 63.17(15) . .
C9 Ru1 C8 37.63(14) . .
C1 Ru1 C2 108.40(17) . .
C15 Ru1 C2 148.63(15) . .
C10 Ru1 C2 37.26(16) . .
C9 Ru1 C2 62.02(15) . .
C8 Ru1 C2 61.62(14) . .
C1 Ru1 C7 143.49(16) . .
C15 Ru1 C7 118.20(14) . .
C10 Ru1 C7 61.14(15) . .
C9 Ru1 C7 60.64(14) . .
C8 Ru1 C7 35.95(13) . .
C2 Ru1 C7 36.03(14) . .
C1 Ru1 Br1 92.29(14) . .
C15 Ru1 Br1 87.64(10) . .
C10 Ru1 Br1 144.09(12) . .
C9 Ru1 Br1 149.17(11) . .
C8 Ru1 Br1 111.56(10) . .
C2 Ru1 Br1 107.35(11) . .
C7 Ru1 Br1 93.25(10) . .
C28 Ru2 C42 97.47(16) . .
C28 Ru2 C37 95.15(18) . .
C42 Ru2 C37 125.00(15) . .
C28 Ru2 C36 119.26(18) . .
C42 Ru2 C36 90.52(15) . .
C37 Ru2 C36 38.32(15) . .
C28 Ru2 C35 156.48(17) . .
C42 Ru2 C35 88.12(15) . .
C37 Ru2 C35 63.51(16) . .
C36 Ru2 C35 37.53(16) . .
C28 Ru2 C29 108.16(16) . .
C42 Ru2 C29 149.07(15) . .
C37 Ru2 C29 37.58(15) . .
C36 Ru2 C29 62.12(14) . .
C35 Ru2 C29 61.56(15) . .
C28 Ru2 C34 142.59(16) . .
C42 Ru2 C34 119.71(15) . .
C37 Ru2 C34 61.31(16) . .
C36 Ru2 C34 60.72(15) . .
C35 Ru2 C34 36.27(14) . .
C29 Ru2 C34 35.56(15) . .
C28 Ru2 Br2 93.94(13) . .
C42 Ru2 Br2 85.35(11) . .
C37 Ru2 Br2 146.61(11) . .
C36 Ru2 Br2 146.80(12) . .
C35 Ru2 Br2 109.32(11) . .
C29 Ru2 Br2 109.23(10) . .
C34 Ru2 Br2 93.11(10) . .
C15 N1 C13 111.2(3) . .
C15 N1 C12 125.0(3) . .
C13 N1 C12 123.8(3) . .
C15 N2 C14 110.7(3) . .
C15 N2 C16 128.0(3) . .
C14 N2 C16 121.1(3) . .
C42 N3 C40 111.2(3) . .
C42 N3 C39 125.3(3) . .
C40 N3 C39 123.5(3) . .
C42 N4 C41 110.7(3) . .
C42 N4 C43 127.4(3) . .
C41 N4 C43 121.8(3) . .
O1 C1 Ru1 175.4(4) . .
C3 C2 C10 133.8(4) . .
C3 C2 C7 119.3(4) . .
C10 C2 C7 106.8(4) . .
C3 C2 Ru1 123.3(3) . .
C10 C2 Ru1 66.8(2) . .
C7 C2 Ru1 73.8(2) . .
C4 C3 C2 118.5(4) . .
C4 C3 H3 120.8 . .
C2 C3 H3 120.8 . .
C3 C4 C5 122.4(4) . .
C3 C4 H4 118.8 . .
C5 C4 H4 118.8 . .
C6 C5 C4 121.0(5) . .
C6 C5 H5 119.5 . .
C4 C5 H5 119.5 . .
C5 C6 C7 119.2(4) . .
C5 C6 H6 120.4 . .
C7 C6 H6 120.4 . .
C8 C7 C6 131.2(4) . .
C8 C7 C2 109.2(3) . .
C6 C7 C2 119.5(4) . .
C8 C7 Ru1 68.4(2) . .
C6 C7 Ru1 126.4(3) . .
C2 C7 Ru1 70.1(2) . .
C7 C8 C9 106.7(3) . .
C7 C8 C11 126.5(3) . .
C9 C8 C11 126.8(3) . .
C7 C8 Ru1 75.6(2) . .
C9 C8 Ru1 68.4(2) . .
C11 C8 Ru1 121.3(3) . .
C10 C9 C8 109.0(4) . .
C10 C9 Ru1 70.9(2) . .
C8 C9 Ru1 74.0(2) . .
C10 C9 H9 125.5 . .
C8 C9 H9 125.5 . .
Ru1 C9 H9 121.3 . .
C9 C10 C2 108.0(4) . .
C9 C10 Ru1 71.1(2) . .
C2 C10 Ru1 76.0(2) . .
C9 C10 H10 126.0 . .
C2 C10 H10 126.0 . .
Ru1 C10 H10 118.9 . .
C8 C11 C12 111.2(3) . .
C8 C11 H11A 109.4 . .
C12 C11 H11A 109.4 . .
C8 C11 H11B 109.4 . .
C12 C11 H11B 109.4 . .
H11A C11 H11B 108.0 . .
N1 C12 C11 110.9(3) . .
N1 C12 H12A 109.5 . .
C11 C12 H12A 109.5 . .
N1 C12 H12B 109.5 . .
C11 C12 H12B 109.5 . .
H12A C12 H12B 108.0 . .
C14 C13 N1 106.9(3) . .
C14 C13 H13 126.5 . .
N1 C13 H13 126.5 . .
C13 C14 N2 106.9(3) . .
C13 C14 H14 126.5 . .
N2 C14 H14 126.5 . .
N2 C15 N1 104.2(3) . .
N2 C15 Ru1 134.2(3) . .
N1 C15 Ru1 121.3(3) . .
C17 C16 C21 123.3(3) . .
C17 C16 N2 118.3(3) . .
C21 C16 N2 118.2(3) . .
C16 C17 C18 117.2(4) . .
C16 C17 C25 122.7(4) . .
C18 C17 C25 120.1(4) . .
C19 C18 C17 121.2(4) . .
C19 C18 H18 119.4 . .
C17 C18 H18 119.4 . .
C18 C19 C20 120.5(4) . .
C18 C19 H19 119.7 . .
C20 C19 H19 119.7 . .
C19 C20 C21 120.8(4) . .
C19 C20 H20 119.6 . .
C21 C20 H20 119.6 . .
C20 C21 C16 116.9(3) . .
C20 C21 C22 121.6(4) . .
C16 C21 C22 121.5(3) . .
C21 C22 C24 112.4(3) . .
C21 C22 C23 111.1(3) . .
C24 C22 C23 110.8(4) . .
C21 C22 H22 107.4 . .
C24 C22 H22 107.4 . .
C23 C22 H22 107.4 . .
C22 C23 H23A 109.5 . .
C22 C23 H23B 109.5 . .
H23A C23 H23B 109.5 . .
C22 C23 H23C 109.5 . .
H23A C23 H23C 109.5 . .
H23B C23 H23C 109.5 . .
C22 C24 H24A 109.5 . .
C22 C24 H24B 109.5 . .
H24A C24 H24B 109.5 . .
C22 C24 H24C 109.5 . .
H24A C24 H24C 109.5 . .
H24B C24 H24C 109.5 . .
C17 C25 C27 112.2(4) . .
C17 C25 C26 110.5(4) . .
C27 C25 C26 110.2(4) . .
C17 C25 H25 107.9 . .
C27 C25 H25 107.9 . .
C26 C25 H25 107.9 . .
C25 C26 H26A 109.5 . .
C25 C26 H26B 109.5 . .
H26A C26 H26B 109.5 . .
C25 C26 H26C 109.5 . .
H26A C26 H26C 109.5 . .
H26B C26 H26C 109.5 . .
C25 C27 H27A 109.5 . .
C25 C27 H27B 109.5 . .
H27A C27 H27B 109.5 . .
C25 C27 H27C 109.5 . .
H27A C27 H27C 109.5 . .
H27B C27 H27C 109.5 . .
O2 C28 Ru2 175.4(4) . .
C30 C29 C34 119.9(4) . .
C30 C29 C37 133.2(4) . .
C34 C29 C37 106.9(4) . .
C30 C29 Ru2 126.3(3) . .
C34 C29 Ru2 73.9(2) . .
C37 C29 Ru2 65.6(2) . .
C31 C30 C29 119.5(4) . .
C31 C30 H30 120.2 . .
C29 C30 H30 120.2 . .
C30 C31 C32 120.5(4) . .
C30 C31 H31 119.8 . .
C32 C31 H31 119.8 . .
C33 C32 C31 122.4(4) . .
C33 C32 H32 118.8 . .
C31 C32 H32 118.8 . .
C32 C33 C34 118.2(4) . .
C32 C33 H33 120.9 . .
C34 C33 H33 120.9 . .
C33 C34 C29 119.5(4) . .
C33 C34 C35 131.4(4) . .
C29 C34 C35 109.1(4) . .
C33 C34 Ru2 126.8(3) . .
C29 C34 Ru2 70.6(2) . .
C35 C34 Ru2 67.4(2) . .
C36 C35 C34 106.9(4) . .
C36 C35 C38 126.0(4) . .
C34 C35 C38 127.1(4) . .
C36 C35 Ru2 68.4(2) . .
C34 C35 Ru2 76.3(2) . .
C38 C35 Ru2 120.7(3) . .
C35 C36 C37 109.4(4) . .
C35 C36 Ru2 74.0(2) . .
C37 C36 Ru2 70.8(2) . .
C35 C36 H36 125.3 . .
C37 C36 H36 125.3 . .
Ru2 C36 H36 121.5 . .
C36 C37 C29 107.5(4) . .
C36 C37 Ru2 70.9(2) . .
C29 C37 Ru2 76.8(2) . .
C36 C37 H37 126.3 . .
C29 C37 H37 126.3 . .
Ru2 C37 H37 118.0 . .
C35 C38 C39 112.7(3) . .
C35 C38 H38A 109.0 . .
C39 C38 H38A 109.0 . .
C35 C38 H38B 109.0 . .
C39 C38 H38B 109.0 . .
H38A C38 H38B 107.8 . .
N3 C39 C38 112.5(3) . .
N3 C39 H39A 109.1 . .
C38 C39 H39A 109.1 . .
N3 C39 H39B 109.1 . .
C38 C39 H39B 109.1 . .
H39A C39 H39B 107.8 . .
C41 C40 N3 106.9(3) . .
C41 C40 H40 126.5 . .
N3 C40 H40 126.5 . .
C40 C41 N4 106.6(3) . .
C40 C41 H41 126.7 . .
N4 C41 H41 126.7 . .
N3 C42 N4 104.6(3) . .
N3 C42 Ru2 121.7(3) . .
N4 C42 Ru2 133.7(3) . .
C48 C43 C44 123.1(4) . .
C48 C43 N4 118.3(4) . .
C44 C43 N4 118.5(3) . .
C45 C44 C43 116.9(4) . .
C45 C44 C52 119.8(4) . .
C43 C44 C52 123.2(4) . .
C46 C45 C44 121.6(4) . .
C46 C45 H45 119.2 . .
C44 C45 H45 119.2 . .
C45 C46 C47 119.7(4) . .
C45 C46 H46 120.2 . .
C47 C46 H46 120.2 . .
C48 C47 C46 121.8(4) . .
C48 C47 H47 119.1 . .
C46 C47 H47 119.1 . .
C47 C48 C43 117.1(4) . .
C47 C48 C49 120.4(4) . .
C43 C48 C49 122.5(4) . .
C48 C49 C50 110.8(4) . .
C48 C49 C51 111.1(4) . .
C50 C49 C51 110.4(4) . .
C48 C49 H49 108.1 . .
C50 C49 H49 108.1 . .
C51 C49 H49 108.1 . .
C49 C50 H50A 109.5 . .
C49 C50 H50B 109.5 . .
H50A C50 H50B 109.5 . .
C49 C50 H50C 109.5 . .
H50A C50 H50C 109.5 . .
H50B C50 H50C 109.5 . .
C49 C51 H51A 109.5 . .
C49 C51 H51B 109.5 . .
H51A C51 H51B 109.5 . .
C49 C51 H51C 109.5 . .
H51A C51 H51C 109.5 . .
H51B C51 H51C 109.5 . .
C44 C52 C54 112.0(4) . .
C44 C52 C53 109.9(3) . .
C54 C52 C53 110.6(4) . .
C44 C52 H52 108.0 . .
C54 C52 H52 108.0 . .
C53 C52 H52 108.0 . .
C52 C53 H53A 109.5 . .
C52 C53 H53B 109.5 . .
H53A C53 H53B 109.5 . .
C52 C53 H53C 109.5 . .
H53A C53 H53C 109.5 . .
H53B C53 H53C 109.5 . .
C52 C54 H54A 109.5 . .
C52 C54 H54B 109.5 . .
H54A C54 H54B 109.5 . .
C52 C54 H54C 109.5 . .
H54A C54 H54C 109.5 . .
H54B C54 H54C 109.5 . .
Cl2 C55 Cl1 111.1(3) . .
Cl2 C55 H55A 109.4 . .
Cl1 C55 H55A 109.4 . .
Cl2 C55 H55B 109.4 . .
Cl1 C55 H55B 109.4 . .
H55A C55 H55B 108.0 . .
Cl3 C56 Cl4 112.4(3) . .
Cl3 C56 H56A 109.1 . .
Cl4 C56 H56A 109.1 . .
Cl3 C56 H56B 109.1 . .
Cl4 C56 H56B 109.1 . .
H56A C56 H56B 107.9 . .
Cl6 Cl5 C57 133(2) 3_765 .
Cl6 Cl5 C57 54.1(12) 3_765 3_765
C57 Cl5 C57 90.0(10) . 3_765
Cl6 Cl5 H57C 79.5 3_765 .
C57 Cl5 H57C 56.2 . .
C57 Cl5 H57C 36.7 3_765 .
Cl5 Cl6 C57 99.9(17) 3_765 .
Cl5 Cl6 H57C 46.0 3_765 .
C57 Cl6 H57C 54.2 . .
Cl5 Cl6 H57D 74.4 3_765 .
C57 Cl6 H57D 80.1 . .
H57C Cl6 H57D 65.1 . .
Cl5 C57 Cl6 111.9(9) . .
Cl5 C57 Cl5 90.0(10) . 3_765
Cl6 C57 Cl5 26.0(6) . 3_765
Cl5 C57 H57A 109.1 . .
Cl6 C57 H57A 109.6 . .
Cl5 C57 H57A 132.7 3_765 .
Cl5 C57 H57B 109.5 . .
Cl6 C57 H57B 108.6 . .
Cl5 C57 H57B 105.1 3_765 .
H57A C57 H57B 107.9 . .
Cl5 C57 H57C 58.1 . .
Cl6 C57 H57C 60.9 . .
Cl5 C57 H57C 35.1 3_765 .
H57A C57 H57C 151.2 . .
H57B C57 H57C 100.8 . .
C57' Cl5' H57A 93.2 . .
C57' Cl5' H57B 85.0 . .
H57A Cl5' H57B 92.4 . .
Cl6' C57' Cl5' 109.8(7) . .
Cl6' C57' C57' 132(3) . 3_765
Cl5' C57' C57' 100.9(15) . 3_765
Cl6' C57' H57C 108.1 . .
Cl5' C57' H57C 108.0 . .
C57' C57' H57C 25.0 3_765 .
Cl6' C57' H57D 111.4 . .
Cl5' C57' H57D 111.2 . .
C57' C57' H57D 89.6 3_765 .
H57C C57' H57D 108.2 . .

loop_
_geom_bond_atom_site_label_1
_geom_bond_atom_site_label_2
_geom_bond_distance
Ru1 C1 1.853(4)
Ru1 C15 2.022(4)
Ru1 C10 2.181(4)
Ru1 C9 2.183(4)
Ru1 C8 2.256(4)
Ru1 C2 2.302(4)
Ru1 C7 2.351(4)
Ru1 Br1 2.5531(6)
Ru2 C28 1.860(5)
Ru2 C42 2.018(4)
Ru2 C37 2.177(4)
Ru2 C36 2.179(4)
Ru2 C35 2.253(4)
Ru2 C29 2.327(4)
Ru2 C34 2.370(4)
Ru2 Br2 2.5412(7)
O1 C1 1.157(5)
O2 C28 1.156(5)
N1 C15 1.366(5)
N1 C13 1.378(5)
N1 C12 1.468(5)
N2 C15 1.356(5)
N2 C14 1.393(5)
N2 C16 1.444(5)
N3 C42 1.355(5)
N3 C40 1.381(5)
N3 C39 1.477(5)
N4 C42 1.361(5)
N4 C41 1.391(5)
N4 C43 1.449(5)
C2 C3 1.425(6)
C2 C10 1.437(6)
C2 C7 1.440(6)
C3 C4 1.364(7)
C3 H3 0.9500
C4 C5 1.410(8)
C4 H4 0.9500
C5 C6 1.359(6)
C5 H5 0.9500
C6 C7 1.427(6)
C6 H6 0.9500
C7 C8 1.424(5)
C8 C9 1.433(5)
C8 C11 1.506(5)
C9 C10 1.422(6)
C9 H9 0.9500
C10 H10 0.9500
C11 C12 1.526(5)
C11 H11A 0.9900
C11 H11B 0.9900
C12 H12A 0.9900
C12 H12B 0.9900
C13 C14 1.342(5)
C13 H13 0.9500
C14 H14 0.9500
C16 C17 1.388(5)
C16 C21 1.402(5)
C17 C18 1.399(6)
C17 C25 1.521(6)
C18 C19 1.372(6)
C18 H18 0.9500
C19 C20 1.389(6)
C19 H19 0.9500
C20 C21 1.397(5)
C20 H20 0.9500
C21 C22 1.521(5)
C22 C24 1.522(6)
C22 C23 1.536(6)
C22 H22 1.0000
C23 H23A 0.9800
C23 H23B 0.9800
C23 H23C 0.9800
C24 H24A 0.9800
C24 H24B 0.9800
C24 H24C 0.9800
C25 C27 1.531(7)
C25 C26 1.532(7)
C25 H25 1.0000
C26 H26A 0.9800
C26 H26B 0.9800
C26 H26C 0.9800
C27 H27A 0.9800
C27 H27B 0.9800
C27 H27C 0.9800
C29 C30 1.422(6)
C29 C34 1.435(6)
C29 C37 1.458(6)
C30 C31 1.356(6)
C30 H30 0.9500
C31 C32 1.423(6)
C31 H31 0.9500
C32 C33 1.368(6)
C32 H32 0.9500
C33 C34 1.427(6)
C33 H33 0.9500
C34 C35 1.443(6)
C35 C36 1.427(6)
C35 C38 1.503(6)
C36 C37 1.430(6)
C36 H36 0.9500
C37 H37 0.9500
C38 C39 1.529(6)
C38 H38A 0.9900
C38 H38B 0.9900
C39 H39A 0.9900
C39 H39B 0.9900
C40 C41 1.349(6)
C40 H40 0.9500
C41 H41 0.9500
C43 C48 1.397(6)
C43 C44 1.407(5)
C44 C45 1.397(6)
C44 C52 1.520(6)
C45 C46 1.379(6)
C45 H45 0.9500
C46 C47 1.389(6)
C46 H46 0.9500
C47 C48 1.389(6)
C47 H47 0.9500
C48 C49 1.521(6)
C49 C50 1.538(6)
C49 C51 1.540(6)
C49 H49 1.0000
C50 H50A 0.9800
C50 H50B 0.9800
C50 H50C 0.9800
C51 H51A 0.9800
C51 H51B 0.9800
C51 H51C 0.9800
C52 C54 1.534(6)
C52 C53 1.540(6)
C52 H52 1.0000
C53 H53A 0.9800
C53 H53B 0.9800
C53 H53C 0.9800
C54 H54A 0.9800
C54 H54B 0.9800
C54 H54C 0.9800
C55 Cl2 1.763(5)
C55 Cl1 1.771(5)
C55 H55A 0.9900
C55 H55B 0.9900
C56 Cl3 1.757(5)
C56 Cl4 1.767(5)
C56 H56A 0.9900
C56 H56B 0.9900

loop_
_geom_torsion_atom_site_label_1
_geom_torsion_atom_site_label_2
_geom_torsion_atom_site_label_3
_geom_torsion_atom_site_label_4
_geom_torsion
_geom_torsion_site_symmetry_1
_geom_torsion_site_symmetry_4
C15 Ru1 C1 O1 -142(5) . .
C10 Ru1 C1 O1 -15(5) . .
C9 Ru1 C1 O1 -47(5) . .
C8 Ru1 C1 O1 -41(5) . .
C2 Ru1 C1 O1 20(5) . .
C7 Ru1 C1 O1 31(5) . .
Br1 Ru1 C1 O1 130(5) . .
C1 Ru1 C2 C3 54.5(4) . .
C15 Ru1 C2 C3 -159.4(3) . .
C10 Ru1 C2 C3 128.3(5) . .
C9 Ru1 C2 C3 167.5(4) . .
C8 Ru1 C2 C3 -149.6(4) . .
C7 Ru1 C2 C3 -114.8(5) . .
Br1 Ru1 C2 C3 -44.0(4) . .
C1 Ru1 C2 C10 -73.8(3) . .
C15 Ru1 C2 C10 72.3(4) . .
C9 Ru1 C2 C10 39.2(2) . .
C8 Ru1 C2 C10 82.1(3) . .
C7 Ru1 C2 C10 116.9(3) . .
Br1 Ru1 C2 C10 -172.3(2) . .
C1 Ru1 C2 C7 169.3(2) . .
C15 Ru1 C2 C7 -44.6(4) . .
C10 Ru1 C2 C7 -116.9(3) . .
C9 Ru1 C2 C7 -77.7(2) . .
C8 Ru1 C2 C7 -34.8(2) . .
Br1 Ru1 C2 C7 70.8(2) . .
C10 C2 C3 C4 -179.8(5) . .
C7 C2 C3 C4 2.2(6) . .
Ru1 C2 C3 C4 91.5(5) . .
C2 C3 C4 C5 -0.3(8) . .
C3 C4 C5 C6 -2.0(8) . .
C4 C5 C6 C7 2.4(7) . .
C5 C6 C7 C8 -178.8(4) . .
C5 C6 C7 C2 -0.5(6) . .
C5 C6 C7 Ru1 -86.6(5) . .
C3 C2 C7 C8 176.9(4) . .
C10 C2 C7 C8 -1.6(4) . .
Ru1 C2 C7 C8 57.3(3) . .
C3 C2 C7 C6 -1.8(6) . .
C10 C2 C7 C6 179.7(4) . .
Ru1 C2 C7 C6 -121.4(4) . .
C3 C2 C7 Ru1 119.6(4) . .
C10 C2 C7 Ru1 -58.9(3) . .
C1 Ru1 C7 C8 -138.5(3) . .
C15 Ru1 C7 C8 34.2(3) . .
C10 Ru1 C7 C8 -83.2(2) . .
C9 Ru1 C7 C8 -39.4(2) . .
C2 Ru1 C7 C8 -121.3(3) . .
Br1 Ru1 C7 C8 123.3(2) . .
C1 Ru1 C7 C6 95.5(4) . .
C15 Ru1 C7 C6 -91.9(4) . .
C10 Ru1 C7 C6 150.7(4) . .
C9 Ru1 C7 C6 -165.5(4) . .
C8 Ru1 C7 C6 -126.1(5) . .
C2 Ru1 C7 C6 112.7(5) . .
Br1 Ru1 C7 C6 -2.8(4) . .
C1 Ru1 C7 C2 -17.2(4) . .
C15 Ru1 C7 C2 155.5(2) . .
C10 Ru1 C7 C2 38.1(2) . .
C9 Ru1 C7 C2 81.9(3) . .
C8 Ru1 C7 C2 121.3(3) . .
Br1 Ru1 C7 C2 -115.4(2) . .
C6 C7 C8 C9 -178.2(4) . .
C2 C7 C8 C9 3.4(4) . .
Ru1 C7 C8 C9 61.7(3) . .
C6 C7 C8 C11 1.6(7) . .
C2 C7 C8 C11 -176.8(4) . .
Ru1 C7 C8 C11 -118.5(4) . .
C6 C7 C8 Ru1 120.1(4) . .
C2 C7 C8 Ru1 -58.3(3) . .
C1 Ru1 C8 C7 105.8(4) . .
C15 Ru1 C8 C7 -150.3(2) . .
C10 Ru1 C8 C7 77.1(2) . .
C9 Ru1 C8 C7 114.9(3) . .
C2 Ru1 C8 C7 34.8(2) . .
Br1 Ru1 C8 C7 -63.8(2) . .
C1 Ru1 C8 C9 -9.1(5) . .
C15 Ru1 C8 C9 94.8(2) . .
C10 Ru1 C8 C9 -37.8(2) . .
C2 Ru1 C8 C9 -80.1(3) . .
C7 Ru1 C8 C9 -114.9(3) . .
Br1 Ru1 C8 C9 -178.7(2) . .
C1 Ru1 C8 C11 -130.0(4) . .
C15 Ru1 C8 C11 -26.1(3) . .
C10 Ru1 C8 C11 -158.7(3) . .
C9 Ru1 C8 C11 -120.9(4) . .
C2 Ru1 C8 C11 159.1(3) . .
C7 Ru1 C8 C11 124.2(4) . .
Br1 Ru1 C8 C11 60.4(3) . .
C7 C8 C9 C10 -3.9(4) . .
C11 C8 C9 C10 176.3(4) . .
Ru1 C8 C9 C10 62.6(3) . .
C7 C8 C9 Ru1 -66.6(3) . .
C11 C8 C9 Ru1 113.7(4) . .
C1 Ru1 C9 C10 58.4(3) . .
C15 Ru1 C9 C10 158.1(3) . .
C8 Ru1 C9 C10 -117.3(3) . .
C2 Ru1 C9 C10 -38.4(2) . .
C7 Ru1 C9 C10 -79.7(3) . .
Br1 Ru1 C9 C10 -115.0(3) . .
C1 Ru1 C9 C8 175.8(2) . .
C15 Ru1 C9 C8 -84.6(2) . .
C10 Ru1 C9 C8 117.3(3) . .
C2 Ru1 C9 C8 78.9(2) . .
C7 Ru1 C9 C8 37.7(2) . .
Br1 Ru1 C9 C8 2.3(4) . .
C8 C9 C10 C2 3.0(5) . .
Ru1 C9 C10 C2 67.6(3) . .
C8 C9 C10 Ru1 -64.6(3) . .
C3 C2 C10 C9 -179.0(5) . .
C7 C2 C10 C9 -0.8(5) . .
Ru1 C2 C10 C9 -64.3(3) . .
C3 C2 C10 Ru1 -114.7(5) . .
C7 C2 C10 Ru1 63.5(3) . .
C1 Ru1 C10 C9 -131.2(3) . .
C15 Ru1 C10 C9 -27.3(3) . .
C8 Ru1 C10 C9 37.4(2) . .
C2 Ru1 C10 C9 115.0(4) . .
C7 Ru1 C10 C9 78.2(3) . .
Br1 Ru1 C10 C9 127.6(2) . .
C1 Ru1 C10 C2 113.8(3) . .
C15 Ru1 C10 C2 -142.4(2) . .
C9 Ru1 C10 C2 -115.0(4) . .
C8 Ru1 C10 C2 -77.6(3) . .
C7 Ru1 C10 C2 -36.8(2) . .
Br1 Ru1 C10 C2 12.6(3) . .
C7 C8 C11 C12 79.1(5) . .
C9 C8 C11 C12 -101.2(4) . .
Ru1 C8 C11 C12 -16.0(4) . .
C15 N1 C12 C11 -64.8(5) . .
C13 N1 C12 C11 112.2(4) . .
C8 C11 C12 N1 64.6(4) . .
C15 N1 C13 C14 -0.6(5) . .
C12 N1 C13 C14 -178.0(4) . .
N1 C13 C14 N2 -0.2(5) . .
C15 N2 C14 C13 1.0(5) . .
C16 N2 C14 C13 176.8(3) . .
C14 N2 C15 N1 -1.4(4) . .
C16 N2 C15 N1 -176.7(3) . .
C14 N2 C15 Ru1 172.1(3) . .
C16 N2 C15 Ru1 -3.2(6) . .
C13 N1 C15 N2 1.2(4) . .
C12 N1 C15 N2 178.5(3) . .
C13 N1 C15 Ru1 -173.3(3) . .
C12 N1 C15 Ru1 4.0(5) . .
C1 Ru1 C15 N2 16.6(4) . .
C10 Ru1 C15 N2 -85.8(4) . .
C9 Ru1 C15 N2 -102.2(4) . .
C8 Ru1 C15 N2 -139.7(4) . .
C2 Ru1 C15 N2 -131.0(4) . .
C7 Ru1 C15 N2 -159.0(3) . .
Br1 Ru1 C15 N2 108.6(4) . .
C1 Ru1 C15 N1 -170.7(3) . .
C10 Ru1 C15 N1 86.9(3) . .
C9 Ru1 C15 N1 70.4(3) . .
C8 Ru1 C15 N1 33.0(3) . .
C2 Ru1 C15 N1 41.6(5) . .
C7 Ru1 C15 N1 13.7(4) . .
Br1 Ru1 C15 N1 -78.8(3) . .
C15 N2 C16 C17 96.2(5) . .
C14 N2 C16 C17 -78.8(5) . .
C15 N2 C16 C21 -88.5(5) . .
C14 N2 C16 C21 96.5(4) . .
C21 C16 C17 C18 -3.2(6) . .
N2 C16 C17 C18 171.8(4) . .
C21 C16 C17 C25 175.9(4) . .
N2 C16 C17 C25 -9.1(6) . .
C16 C17 C18 C19 1.9(6) . .
C25 C17 C18 C19 -177.2(4) . .
C17 C18 C19 C20 -0.4(7) . .
C18 C19 C20 C21 0.0(6) . .
C19 C20 C21 C16 -1.2(6) . .
C19 C20 C21 C22 177.8(4) . .
C17 C16 C21 C20 2.9(6) . .
N2 C16 C21 C20 -172.2(3) . .
C17 C16 C21 C22 -176.1(4) . .
N2 C16 C21 C22 8.8(5) . .
C20 C21 C22 C24 -22.9(5) . .
C16 C21 C22 C24 156.1(4) . .
C20 C21 C22 C23 102.0(4) . .
C16 C21 C22 C23 -79.1(5) . .
C16 C17 C25 C27 120.8(5) . .
C18 C17 C25 C27 -60.2(6) . .
C16 C17 C25 C26 -115.8(4) . .
C18 C17 C25 C26 63.2(5) . .
C42 Ru2 C28 O2 -132(5) . .
C37 Ru2 C28 O2 -6(5) . .
C36 Ru2 C28 O2 -37(5) . .
C35 Ru2 C28 O2 -30(5) . .
C29 Ru2 C28 O2 30(5) . .
C34 Ru2 C28 O2 42(5) . .
Br2 Ru2 C28 O2 142(5) . .
C28 Ru2 C29 C30 52.6(4) . .
C42 Ru2 C29 C30 -163.0(3) . .
C37 Ru2 C29 C30 126.8(5) . .
C36 Ru2 C29 C30 166.7(4) . .
C35 Ru2 C29 C30 -150.5(4) . .
C34 Ru2 C29 C30 -115.5(5) . .
Br2 Ru2 C29 C30 -48.4(4) . .
C28 Ru2 C29 C34 168.1(2) . .
C42 Ru2 C29 C34 -47.4(4) . .
C37 Ru2 C29 C34 -117.7(4) . .
C36 Ru2 C29 C34 -77.8(3) . .
C35 Ru2 C29 C34 -35.0(2) . .
Br2 Ru2 C29 C34 67.1(2) . .
C28 Ru2 C29 C37 -74.3(3) . .
C42 Ru2 C29 C37 70.2(4) . .
C36 Ru2 C29 C37 39.8(3) . .
C35 Ru2 C29 C37 82.6(3) . .
C34 Ru2 C29 C37 117.7(4) . .
Br2 Ru2 C29 C37 -175.3(2) . .
C34 C29 C30 C31 1.2(6) . .
C37 C29 C30 C31 -178.1(4) . .
Ru2 C29 C30 C31 92.6(5) . .
C29 C30 C31 C32 -2.0(6) . .
C30 C31 C32 C33 0.6(7) . .
C31 C32 C33 C34 1.6(6) . .
C32 C33 C34 C29 -2.3(6) . .
C32 C33 C34 C35 179.7(4) . .
C32 C33 C34 Ru2 -89.2(5) . .
C30 C29 C34 C33 1.0(6) . .
C37 C29 C34 C33 -179.5(3) . .
Ru2 C29 C34 C33 -122.0(4) . .
C30 C29 C34 C35 179.4(3) . .
C37 C29 C34 C35 -1.1(4) . .
Ru2 C29 C34 C35 56.4(3) . .
C30 C29 C34 Ru2 123.0(4) . .
C37 C29 C34 Ru2 -57.5(3) . .
C28 Ru2 C34 C33 94.0(4) . .
C42 Ru2 C34 C33 -93.0(4) . .
C37 Ru2 C34 C33 150.8(4) . .
C36 Ru2 C34 C33 -165.1(4) . .
C35 Ru2 C34 C33 -125.7(5) . .
C29 Ru2 C34 C33 112.8(5) . .
Br2 Ru2 C34 C33 -6.6(4) . .
C28 Ru2 C34 C29 -18.8(4) . .
C42 Ru2 C34 C29 154.2(2) . .
C37 Ru2 C34 C29 38.0(2) . .
C36 Ru2 C34 C29 82.1(3) . .
C35 Ru2 C34 C29 121.5(4) . .
Br2 Ru2 C34 C29 -119.4(2) . .
C28 Ru2 C34 C35 -140.3(3) . .
C42 Ru2 C34 C35 32.7(3) . .
C37 Ru2 C34 C35 -83.5(3) . .
C36 Ru2 C34 C35 -39.4(2) . .
C29 Ru2 C34 C35 -121.5(4) . .
Br2 Ru2 C34 C35 119.1(2) . .
C33 C34 C35 C36 -178.1(4) . .
C29 C34 C35 C36 3.7(4) . .
Ru2 C34 C35 C36 62.0(3) . .
C33 C34 C35 C38 1.5(7) . .
C29 C34 C35 C38 -176.7(4) . .
Ru2 C34 C35 C38 -118.4(4) . .
C33 C34 C35 Ru2 119.9(4) . .
C29 C34 C35 Ru2 -58.3(3) . .
C28 Ru2 C35 C36 -11.2(5) . .
C42 Ru2 C35 C36 93.3(2) . .
C37 Ru2 C35 C36 -37.8(2) . .
C29 Ru2 C35 C36 -80.3(2) . .
C34 Ru2 C35 C36 -114.7(3) . .
Br2 Ru2 C35 C36 177.7(2) . .
C28 Ru2 C35 C34 103.5(4) . .
C42 Ru2 C35 C34 -152.0(3) . .
C37 Ru2 C35 C34 76.9(3) . .
C36 Ru2 C35 C34 114.7(3) . .
C29 Ru2 C35 C34 34.3(2) . .
Br2 Ru2 C35 C34 -67.6(2) . .
C28 Ru2 C35 C38 -131.3(4) . .
C42 Ru2 C35 C38 -26.8(3) . .
C37 Ru2 C35 C38 -157.9(4) . .
C36 Ru2 C35 C38 -120.1(4) . .
C29 Ru2 C35 C38 159.6(4) . .
C34 Ru2 C35 C38 125.3(5) . .
Br2 Ru2 C35 C38 57.6(3) . .
C34 C35 C36 C37 -5.0(4) . .
C38 C35 C36 C37 175.4(4) . .
Ru2 C35 C36 C37 62.3(3) . .
C34 C35 C36 Ru2 -67.3(3) . .
C38 C35 C36 Ru2 113.1(4) . .
C28 Ru2 C36 C35 174.9(2) . .
C42 Ru2 C36 C35 -86.2(2) . .
C37 Ru2 C36 C35 117.8(3) . .
C29 Ru2 C36 C35 78.7(2) . .
C34 Ru2 C36 C35 38.0(2) . .
Br2 Ru2 C36 C35 -3.9(3) . .
C28 Ru2 C36 C37 57.1(3) . .
C42 Ru2 C36 C37 156.0(3) . .
C35 Ru2 C36 C37 -117.8(3) . .
C29 Ru2 C36 C37 -39.1(2) . .
C34 Ru2 C36 C37 -79.7(3) . .
Br2 Ru2 C36 C37 -121.7(2) . .
C35 C36 C37 C29 4.3(4) . .
Ru2 C36 C37 C29 68.8(3) . .
C35 C36 C37 Ru2 -64.4(3) . .
C30 C29 C37 C36 177.4(4) . .
C34 C29 C37 C36 -2.0(4) . .
Ru2 C29 C37 C36 -64.8(3) . .
C30 C29 C37 Ru2 -117.8(5) . .
C34 C29 C37 Ru2 62.8(3) . .
C28 Ru2 C37 C36 -132.6(3) . .
C42 Ru2 C37 C36 -29.8(3) . .
C35 Ru2 C37 C36 37.0(2) . .
C29 Ru2 C37 C36 114.0(4) . .
C34 Ru2 C37 C36 78.1(3) . .
Br2 Ru2 C37 C36 122.2(2) . .
C28 Ru2 C37 C29 113.3(3) . .
C42 Ru2 C37 C29 -143.8(2) . .
C36 Ru2 C37 C29 -114.0(4) . .
C35 Ru2 C37 C29 -77.0(3) . .
C34 Ru2 C37 C29 -36.0(2) . .
Br2 Ru2 C37 C29 8.1(4) . .
C36 C35 C38 C39 -98.0(5) . .
C34 C35 C38 C39 82.5(5) . .
Ru2 C35 C38 C39 -13.5(5) . .
C42 N3 C39 C38 -61.3(5) . .
C40 N3 C39 C38 119.6(4) . .
C35 C38 C39 N3 61.0(5) . .
C42 N3 C40 C41 0.6(5) . .
C39 N3 C40 C41 179.9(4) . .
N3 C40 C41 N4 -0.8(4) . .
C42 N4 C41 C40 0.7(5) . .
C43 N4 C41 C40 176.7(3) . .
C40 N3 C42 N4 -0.2(4) . .
C39 N3 C42 N4 -179.4(3) . .
C40 N3 C42 Ru2 -178.1(3) . .
C39 N3 C42 Ru2 2.6(5) . .
C41 N4 C42 N3 -0.3(4) . .
C43 N4 C42 N3 -176.1(3) . .
C41 N4 C42 Ru2 177.3(3) . .
C43 N4 C42 Ru2 1.5(6) . .
C28 Ru2 C42 N3 -169.8(3) . .
C37 Ru2 C42 N3 88.5(4) . .
C36 Ru2 C42 N3 70.6(3) . .
C35 Ru2 C42 N3 33.1(3) . .
C29 Ru2 C42 N3 44.0(5) . .
C34 Ru2 C42 N3 14.5(4) . .
Br2 Ru2 C42 N3 -76.4(3) . .
C28 Ru2 C42 N4 13.0(4) . .
C37 Ru2 C42 N4 -88.7(4) . .
C36 Ru2 C42 N4 -106.7(4) . .
C35 Ru2 C42 N4 -144.1(4) . .
C29 Ru2 C42 N4 -133.2(4) . .
C34 Ru2 C42 N4 -162.8(3) . .
Br2 Ru2 C42 N4 106.3(4) . .
C42 N4 C43 C48 87.1(5) . .
C41 N4 C43 C48 -88.2(5) . .
C42 N4 C43 C44 -96.5(5) . .
C41 N4 C43 C44 88.2(4) . .
C48 C43 C44 C45 0.5(6) . .
N4 C43 C44 C45 -175.7(3) . .
C48 C43 C44 C52 178.2(4) . .
N4 C43 C44 C52 1.9(5) . .
C43 C44 C45 C46 -0.7(6) . .
C52 C44 C45 C46 -178.5(4) . .
C44 C45 C46 C47 0.3(6) . .
C45 C46 C47 C48 0.4(6) . .
C46 C47 C48 C43 -0.6(6) . .
C46 C47 C48 C49 178.2(4) . .
C44 C43 C48 C47 0.2(6) . .
N4 C43 C48 C47 176.4(3) . .
C44 C43 C48 C49 -178.6(4) . .
N4 C43 C48 C49 -2.4(6) . .
C47 C48 C49 C50 -67.8(5) . .
C43 C48 C49 C50 111.0(5) . .
C47 C48 C49 C51 55.4(5) . .
C43 C48 C49 C51 -125.9(4) . .
C45 C44 C52 C54 -49.5(5) . .
C43 C44 C52 C54 132.9(4) . .
C45 C44 C52 C53 73.9(5) . .
C43 C44 C52 C53 -103.7(4) . .
Cl6 Cl5 C57 Cl6 -50(4) 3_765 .
C57 Cl5 C57 Cl6 -14.4(12) 3_765 .
Cl6 Cl5 C57 Cl5 -36(2) 3_765 3_765
C57 Cl5 C57 Cl5 0.0 3_765 3_765
Cl5 Cl6 C57 Cl5 35(3) 3_765 .
